data_4036783
loop_
_publ_author_name
'Henrion, Sylvain'
'Carboni, Bertrand'
'Coss\'io, Fernando P'
'Roisnel, Thierry'
'Villalgordo, Jose M.'
'Carreaux, Fran\,cois'

_publ_section_title
;
 Stereospecific Synthesis of \a-Amino Allylsilane Derivatives through a
 [3,3]-Allyl Cyanate Rearrangement. Mild Formation of Functionalized
 Disiloxanes.
;
_journal_issue 11
_journal_name_full 'The Journal of organic chemistry'
_journal_page_first 4633
_journal_page_last 4644
_journal_paper_doi 10.1021/acs.joc.6b00505
_journal_volume 81
_journal_year 2016
_chemical_absolute_configuration ad
_chemical_compound_source 'synthesis as described'
_chemical_formula_moiety 'C18 H42 N4 O5 Si2'
_chemical_formula_sum 'C18 H42 N4 O5 Si2'
_chemical_formula_weight 450.73
_space_group_crystal_system hexagonal
_space_group_IT_number 169
_space_group_name_Hall 'P 61'
_space_group_name_H-M_alt 'P 61'
_atom_sites_solution_hydrogens geom
_cell_angle_alpha 90
_cell_angle_beta 90
_cell_angle_gamma 120
_cell_formula_units_Z 6
_cell_length_a 10.0635(6)
_cell_length_b 10.0635
_cell_length_c 45.865(3)
_cell_measurement_reflns_used 9928
_cell_measurement_temperature 150
_cell_measurement_theta_max 25.60
_cell_measurement_theta_min 2.34
_cell_measurement_wavelength 0.71073
_cell_volume 4022.6(4)
_computing_cell_refinement 'APEX2 (Bruker, 2014); SAINT (Bruker, 2014)'
_computing_data_collection 'SAINT (Bruker, 2014); XPREP (Sheldrick, 2014)'
_computing_data_reduction 'SAINT (Bruker, 2014); XPREP (Sheldrick, 2014)'
_computing_molecular_graphics 'Ortep-3 for Windows (Farrugia, 1997)'
_computing_publication_material 'CRYSCALc (T. Roisnel, local program, 2015)'
_computing_structure_refinement 'SHELXL-2014/7 (Sheldrick, 2014)'
_computing_structure_solution 'SIR97 (Altomare et al., 1999)'
_diffrn_ambient_temperature 150
_diffrn_detector '(CMOS) PHOTON 100'
_diffrn_measured_fraction_theta_full 0.998
_diffrn_measured_fraction_theta_max 0.995
_diffrn_measurement_device_type 'D8 VENTURE Bruker AXS'
_diffrn_measurement_method 'rotation images'
_diffrn_radiation_monochromator 'multilayer monochromator'
_diffrn_radiation_probe x-ray
_diffrn_radiation_source 'Incoatec microfocus sealed tube'
_diffrn_radiation_type MoK\a
_diffrn_radiation_wavelength 0.71073
_diffrn_reflns_av_R_equivalents 0.1087
_diffrn_reflns_av_unetI/netI 0.0683
_diffrn_reflns_limit_h_max 13
_diffrn_reflns_limit_h_min -12
_diffrn_reflns_limit_k_max 13
_diffrn_reflns_limit_k_min -13
_diffrn_reflns_limit_l_max 59
_diffrn_reflns_limit_l_min -59
_diffrn_reflns_number 60989
_diffrn_reflns_theta_full 25.242
_diffrn_reflns_theta_max 27.552
_diffrn_reflns_theta_min 2.936
_exptl_absorpt_coefficient_mu 0.163
_exptl_absorpt_correction_T_max 0.994
_exptl_absorpt_correction_T_min 0.728
_exptl_absorpt_correction_type multi-scan
_exptl_absorpt_process_details
;
  [Sheldrick, G.M. (2014). SADABS Bruker AXS Inc., Madison, Wisconsin, USA]
;
_exptl_crystal_colour colourless
_exptl_crystal_density_diffrn 1.116
_exptl_crystal_description plate
_exptl_crystal_F_000 1476
_exptl_crystal_size_max 0.390
_exptl_crystal_size_mid 0.240
_exptl_crystal_size_min 0.040
_refine_diff_density_max 0.535
_refine_diff_density_min -0.420
_refine_diff_density_rms 0.098
_refine_ls_abs_structure_details
;
Flack x determined using 1992 quotients [(I+)-(I-)]/[(I+)+(I-)]
(Parsons, Flack and Wagner, Acta Cryst. B69 (2013) 249-259).
;
_refine_ls_abs_structure_Flack 0.21(13)
_refine_ls_extinction_method none
_refine_ls_goodness_of_fit_ref 1.124
_refine_ls_hydrogen_treatment constr
_refine_ls_matrix_type full
_refine_ls_number_parameters 257
_refine_ls_number_reflns 6099
_refine_ls_number_restraints 1
_refine_ls_restrained_S_all 1.124
_refine_ls_R_factor_all 0.1087
_refine_ls_R_factor_gt 0.0962
_refine_ls_shift/su_max 0.014
_refine_ls_shift/su_mean 0.002
_refine_ls_structure_factor_coef Fsqd
_refine_ls_weighting_details 'w=1/[\s^2^(Fo^2^)+(0.0835P)^2^+14.7504P] where P=(Fo^2^+2Fc^2^)/3'
_refine_ls_weighting_scheme calc
_refine_ls_wR_factor_gt 0.2371
_refine_ls_wR_factor_ref 0.2429
_reflns_number_gt 5252
_reflns_number_total 6099
_reflns_threshold_expression >2sigma(I)
_cod_data_source_file 13a_archive.cif
_cod_data_source_block SHI_131
_cod_depositor_comments
;
The following automatic conversions were performed:

data item '_space_group_crystal_system' value 'Hexagonal' was changed
to 'hexagonal' in accordance with the
/home/saulius/struct/COD-crude-data/automatic-downloads/DataCite-retrospective/ACS/depositions/lib/dictionaries/cif_core.dic
dictionary named 'cif_core.dic' version 2.4.2 last updated on
2011-04-26.

Automatic conversion script
Id: cif_fix_values 6909 2019-04-08 15:41:33Z antanas 
;
_cod_original_cell_volume 4022.6(5)
_cod_database_code 4036783

loop_
_space_group_symop_operation_xyz
'x, y, z'
'-x, -y, z+1/2'
'-y, x-y, z+1/3'
'-x+y, -x, z+2/3'
'x-y, x, z+1/6'
'y, -x+y, z+5/6'

loop_
_atom_site_label
_atom_site_type_symbol
_atom_site_fract_x
_atom_site_fract_y
_atom_site_fract_z
_atom_site_U_iso_or_equiv
_atom_site_adp_type
_atom_site_occupancy
_atom_site_symmetry_multiplicity
_atom_site_calc_flag
_atom_site_refinement_flags
_atom_site_disorder_assembly
Si1 Si 0.8467(3) 0.5230(3) 0.54067(5) 0.0266(6) Uani 1 1 d . .
C1 C 0.708(2) 0.3145(14) 0.5356(3) 0.060(5) Uani 1 1 d . .
H1A H 0.6159 0.2851 0.5472 0.089 Uiso 1 1 calc R U
H1B H 0.6804 0.2939 0.5149 0.089 Uiso 1 1 calc R U
H1C H 0.7557 0.2548 0.5419 0.089 Uiso 1 1 calc R U
C2 C 0.7602(18) 0.6419(18) 0.5302(3) 0.051(4) Uani 1 1 d . .
H2A H 0.6710 0.6153 0.5426 0.077 Uiso 1 1 calc R U
H2B H 0.8362 0.7508 0.5328 0.077 Uiso 1 1 calc R U
H2C H 0.7278 0.6225 0.5098 0.077 Uiso 1 1 calc R U
C3 C 0.9244(10) 0.5768(11) 0.5794(2) 0.0203(13) Uani 1 1 d . .
H3 H 1.0294 0.6678 0.5769 0.024 Uiso 1 1 calc R U
C4 C 0.9520(12) 0.4585(12) 0.5945(2) 0.025(2) Uani 1 1 d . .
H4A H 0.8517 0.3663 0.5987 0.030 Uiso 1 1 calc R U
H4B H 1.0089 0.4277 0.5811 0.030 Uiso 1 1 calc R U
C5 C 1.0410(14) 0.5154(16) 0.6226(3) 0.040(3) Uani 1 1 d . .
H5A H 0.9838 0.5454 0.6361 0.048 Uiso 1 1 calc R U
H5B H 1.1410 0.6081 0.6185 0.048 Uiso 1 1 calc R U
C6 C 1.0689(14) 0.3968(15) 0.6374(3) 0.034(3) Uani 1 1 d . .
H6A H 1.1269 0.4398 0.6554 0.052 Uiso 1 1 calc R U
H6B H 0.9703 0.3056 0.6420 0.052 Uiso 1 1 calc R U
H6C H 1.1276 0.3683 0.6243 0.052 Uiso 1 1 calc R U
N7 N 0.8445(10) 0.6330(10) 0.5975(2) 0.026(2) Uani 1 1 d . .
H7 H 0.8957 0.7271 0.6044 0.031 Uiso 1 1 calc R U
C8 C 0.6992(13) 0.5485(12) 0.6039(2) 0.026(2) Uani 1 1 d . .
O9 O 0.6096(9) 0.4187(9) 0.59370(15) 0.0331(17) Uani 1 1 d . .
N10 N 0.6365(11) 0.6090(11) 0.62448(18) 0.031(2) Uani 1 1 d . .
C11 C 0.4786(15) 0.5681(15) 0.6216(3) 0.050(4) Uani 1 1 d . .
H11A H 0.4151 0.4567 0.6192 0.076 Uiso 1 1 calc R U
H11B H 0.4462 0.6000 0.6392 0.076 Uiso 1 1 calc R U
H11C H 0.4665 0.6195 0.6045 0.076 Uiso 1 1 calc R U
O12 O 0.7287(8) 0.7642(10) 0.62785(15) 0.0307(18) Uani 1 1 d . .
C13 C 0.7888(18) 0.802(2) 0.6565(3) 0.060(4) Uani 1 1 d . .
H13A H 0.8541 0.9134 0.6582 0.090 Uiso 1 1 calc R U
H13B H 0.7042 0.7658 0.6705 0.090 Uiso 1 1 calc R U
H13C H 0.8496 0.7526 0.6606 0.090 Uiso 1 1 calc R U
Si2 Si 1.1312(4) 0.6853(4) 0.49917(6) 0.0267(6) Uani 1 1 d . .
O1 O 0.9955(12) 0.5620(9) 0.5208(2) 0.0382(18) Uani 1 1 d . .
C21 C 1.2879(15) 0.6435(18) 0.5016(3) 0.046(3) Uani 1 1 d . .
H21A H 1.3726 0.7143 0.4890 0.069 Uiso 1 1 calc R U
H21B H 1.3238 0.6560 0.5218 0.069 Uiso 1 1 calc R U
H21C H 1.2513 0.5377 0.4953 0.069 Uiso 1 1 calc R U
C22 C 1.187(2) 0.8816(17) 0.5108(3) 0.061(5) Uani 1 1 d . .
H22A H 1.2681 0.9556 0.4979 0.091 Uiso 1 1 calc R U
H22B H 1.0979 0.8960 0.5098 0.091 Uiso 1 1 calc R U
H22C H 1.2252 0.8975 0.5309 0.091 Uiso 1 1 calc R U
C23 C 1.0455(11) 0.6499(12) 0.4617(2) 0.0203(13) Uani 1 1 d . .
H23 H 0.9394 0.6323 0.4645 0.024 Uiso 1 1 calc R U
C24 C 1.0251(11) 0.5068(12) 0.4462(2) 0.025(2) Uani 1 1 d . .
H24A H 0.9763 0.4192 0.4599 0.030 Uiso 1 1 calc R U
H24B H 1.1278 0.5227 0.4413 0.030 Uiso 1 1 calc R U
C25 C 0.9287(14) 0.4639(12) 0.4183(3) 0.034(3) Uani 1 1 d . .
H25A H 0.8253 0.4461 0.4232 0.041 Uiso 1 1 calc R U
H25B H 0.9764 0.5521 0.4047 0.041 Uiso 1 1 calc R U
C26 C 0.9114(19) 0.3242(19) 0.4028(3) 0.056(4) Uani 1 1 d . .
H26A H 0.8486 0.3049 0.3853 0.084 Uiso 1 1 calc R U
H26B H 1.0129 0.3415 0.3973 0.084 Uiso 1 1 calc R U
H26C H 0.8615 0.2353 0.4158 0.084 Uiso 1 1 calc R U
N27 N 1.1231(9) 0.7853(10) 0.44231(15) 0.0177(16) Uani 1 1 d . .
H27 H 1.2163 0.8166 0.4357 0.021 Uiso 1 1 calc R U
C28 C 1.0473(12) 0.8589(12) 0.4350(2) 0.030(2) Uani 1 1 d . .
O29 O 0.9162(11) 0.8274(10) 0.4433(3) 0.062(3) Uani 1 1 d . .
N30 N 1.1147(11) 0.9665(10) 0.4124(2) 0.033(2) Uani 1 1 d . .
C31 C 1.0793(16) 1.0918(16) 0.4114(4) 0.061(4) Uani 1 1 d . .
H31A H 0.9680 1.0489 0.4126 0.091 Uiso 1 1 calc R U
H31B H 1.1287 1.1611 0.4280 0.091 Uiso 1 1 calc R U
H31C H 1.1178 1.1489 0.3932 0.091 Uiso 1 1 calc R U
O32 O 1.2717(9) 1.0322(10) 0.4107(2) 0.035(2) Uani 1 1 d . .
C33 C 1.321(3) 1.008(3) 0.3827(3) 0.095(8) Uani 1 1 d . .
H33A H 1.4332 1.0566 0.3825 0.143 Uiso 1 1 calc R U
H33B H 1.2755 0.8978 0.3791 0.143 Uiso 1 1 calc R U
H33C H 1.2882 1.0535 0.3674 0.143 Uiso 1 1 calc R U

loop_
_atom_site_aniso_label
_atom_site_aniso_U_11
_atom_site_aniso_U_22
_atom_site_aniso_U_33
_atom_site_aniso_U_23
_atom_site_aniso_U_13
_atom_site_aniso_U_12
Si1 0.0330(16) 0.0295(15) 0.0174(11) -0.0021(11) 0.0038(11) 0.0156(13)
C1 0.097(13) 0.018(6) 0.046(8) -0.010(5) -0.001(8) 0.015(7)
C2 0.062(9) 0.068(10) 0.034(6) 0.001(6) -0.009(6) 0.040(8)
C3 0.012(3) 0.025(4) 0.024(3) 0.009(3) 0.010(2) 0.009(3)
C4 0.022(5) 0.029(6) 0.020(5) 0.001(4) 0.000(4) 0.010(5)
C5 0.031(6) 0.056(8) 0.028(6) -0.011(5) -0.006(5) 0.018(6)
C6 0.025(6) 0.043(7) 0.034(6) -0.007(5) -0.004(5) 0.016(5)
N7 0.014(4) 0.017(4) 0.045(5) -0.004(4) 0.005(4) 0.006(4)
C8 0.033(6) 0.025(5) 0.028(4) 0.013(4) 0.013(4) 0.020(5)
O9 0.032(4) 0.030(4) 0.034(4) -0.009(3) -0.001(3) 0.013(4)
N10 0.030(5) 0.030(5) 0.022(4) 0.003(4) 0.009(4) 0.008(4)
C11 0.031(7) 0.031(7) 0.068(9) -0.004(6) 0.014(6) 0.000(5)
O12 0.025(4) 0.039(5) 0.025(4) 0.001(3) 0.003(3) 0.014(4)
C13 0.054(9) 0.086(12) 0.033(6) -0.009(7) -0.002(6) 0.029(9)
Si2 0.0294(15) 0.0300(16) 0.0247(13) 0.0075(12) 0.0053(12) 0.0178(14)
O1 0.052(5) 0.037(5) 0.028(3) 0.008(4) 0.020(3) 0.025(4)
C21 0.037(7) 0.073(10) 0.036(6) 0.006(6) -0.007(5) 0.034(7)
C22 0.107(14) 0.034(7) 0.029(6) -0.007(6) -0.005(7) 0.026(8)
C23 0.012(3) 0.025(4) 0.024(3) 0.009(3) 0.010(2) 0.009(3)
C24 0.014(5) 0.024(5) 0.035(5) 0.005(4) -0.003(4) 0.008(4)
C25 0.033(6) 0.013(5) 0.053(7) 0.002(5) -0.018(5) 0.008(5)
C26 0.061(10) 0.053(9) 0.045(8) -0.018(7) -0.004(7) 0.021(8)
N27 0.022(4) 0.029(4) 0.008(3) 0.008(3) 0.004(3) 0.017(4)
C28 0.022(6) 0.019(5) 0.034(5) -0.002(4) -0.002(4) -0.001(4)
O29 0.034(5) 0.043(5) 0.120(10) 0.027(6) 0.045(6) 0.027(5)
N30 0.038(6) 0.020(4) 0.044(5) 0.004(4) -0.006(4) 0.017(4)
C31 0.032(7) 0.032(7) 0.119(13) 0.022(8) -0.005(8) 0.017(6)
O32 0.019(4) 0.032(5) 0.062(6) 0.019(4) 0.012(3) 0.017(3)
C33 0.16(2) 0.15(2) 0.037(8) 0.042(10) 0.048(11) 0.124(19)

loop_
_atom_type_symbol
_atom_type_description
_atom_type_scat_dispersion_real
_atom_type_scat_dispersion_imag
_atom_type_scat_source
C C 0.0033 0.0016 'International Tables Vol C Tables 4.2.6.8 and 6.1.1.4'
H H 0.0000 0.0000 'International Tables Vol C Tables 4.2.6.8 and 6.1.1.4'
N N 0.0061 0.0033 'International Tables Vol C Tables 4.2.6.8 and 6.1.1.4'
O O 0.0106 0.0060 'International Tables Vol C Tables 4.2.6.8 and 6.1.1.4'
Si Si 0.0817 0.0704 'International Tables Vol C Tables 4.2.6.8 and 6.1.1.4'

loop_
_geom_angle_atom_site_label_1
_geom_angle_atom_site_label_2
_geom_angle_atom_site_label_3
_geom_angle
O1 Si1 C2 111.8(6)
O1 Si1 C1 106.3(6)
C2 Si1 C1 111.4(8)
O1 Si1 C3 104.8(5)
C2 Si1 C3 108.3(5)
C1 Si1 C3 114.0(6)
Si1 C1 H1A 109.5
Si1 C1 H1B 109.5
H1A C1 H1B 109.5
Si1 C1 H1C 109.5
H1A C1 H1C 109.5
H1B C1 H1C 109.5
Si1 C2 H2A 109.5
Si1 C2 H2B 109.5
H2A C2 H2B 109.5
Si1 C2 H2C 109.5
H2A C2 H2C 109.5
H2B C2 H2C 109.5
N7 C3 C4 113.5(8)
N7 C3 Si1 114.5(7)
C4 C3 Si1 114.3(7)
N7 C3 H3 104.3
C4 C3 H3 104.3
Si1 C3 H3 104.3
C5 C4 C3 113.5(10)
C5 C4 H4A 108.9
C3 C4 H4A 108.9
C5 C4 H4B 108.9
C3 C4 H4B 108.9
H4A C4 H4B 107.7
C4 C5 C6 113.0(11)
C4 C5 H5A 109.0
C6 C5 H5A 109.0
C4 C5 H5B 109.0
C6 C5 H5B 109.0
H5A C5 H5B 107.8
C5 C6 H6A 109.5
C5 C6 H6B 109.5
H6A C6 H6B 109.5
C5 C6 H6C 109.5
H6A C6 H6C 109.5
H6B C6 H6C 109.5
C8 N7 C3 122.2(9)
C8 N7 H7 118.9
C3 N7 H7 118.9
O9 C8 N7 125.8(9)
O9 C8 N10 116.8(9)
N7 C8 N10 117.4(10)
O12 N10 C8 111.6(8)
O12 N10 C11 111.1(10)
C8 N10 C11 118.6(10)
N10 C11 H11A 109.5
N10 C11 H11B 109.5
H11A C11 H11B 109.5
N10 C11 H11C 109.5
H11A C11 H11C 109.5
H11B C11 H11C 109.5
N10 O12 C13 111.5(10)
O12 C13 H13A 109.5
O12 C13 H13B 109.5
H13A C13 H13B 109.5
O12 C13 H13C 109.5
H13A C13 H13C 109.5
H13B C13 H13C 109.5
O1 Si2 C21 106.0(6)
O1 Si2 C22 109.2(6)
C21 Si2 C22 113.1(8)
O1 Si2 C23 106.3(5)
C21 Si2 C23 112.3(5)
C22 Si2 C23 109.6(6)
Si1 O1 Si2 147.1(5)
Si2 C21 H21A 109.5
Si2 C21 H21B 109.5
H21A C21 H21B 109.5
Si2 C21 H21C 109.5
H21A C21 H21C 109.5
H21B C21 H21C 109.5
Si2 C22 H22A 109.5
Si2 C22 H22B 109.5
H22A C22 H22B 109.5
Si2 C22 H22C 109.5
H22A C22 H22C 109.5
H22B C22 H22C 109.5
N27 C23 C24 110.4(8)
N27 C23 Si2 113.3(7)
C24 C23 Si2 116.1(7)
N27 C23 H23 105.4
C24 C23 H23 105.4
Si2 C23 H23 105.4
C23 C24 C25 115.1(8)
C23 C24 H24A 108.5
C25 C24 H24A 108.5
C23 C24 H24B 108.5
C25 C24 H24B 108.5
H24A C24 H24B 107.5
C26 C25 C24 114.7(10)
C26 C25 H25A 108.6
C24 C25 H25A 108.6
C26 C25 H25B 108.6
C24 C25 H25B 108.6
H25A C25 H25B 107.6
C25 C26 H26A 109.5
C25 C26 H26B 109.5
H26A C26 H26B 109.5
C25 C26 H26C 109.5
H26A C26 H26C 109.5
H26B C26 H26C 109.5
C28 N27 C23 118.2(8)
C28 N27 H27 120.9
C23 N27 H27 120.9
O29 C28 N27 126.9(10)
O29 C28 N30 117.5(11)
N27 C28 N30 114.9(9)
O32 N30 C28 114.0(9)
O32 N30 C31 107.3(9)
C28 N30 C31 116.8(11)
N30 C31 H31A 109.5
N30 C31 H31B 109.5
H31A C31 H31B 109.5
N30 C31 H31C 109.5
H31A C31 H31C 109.5
H31B C31 H31C 109.5
N30 O32 C33 112.2(13)
O32 C33 H33A 109.5
O32 C33 H33B 109.5
H33A C33 H33B 109.5
O32 C33 H33C 109.5
H33A C33 H33C 109.5
H33B C33 H33C 109.5

loop_
_geom_bond_atom_site_label_1
_geom_bond_atom_site_label_2
_geom_bond_distance
Si1 O1 1.624(9)
Si1 C2 1.861(15)
Si1 C1 1.864(14)
Si1 C3 1.907(10)
C1 H1A 0.9800
C1 H1B 0.9800
C1 H1C 0.9800
C2 H2A 0.9800
C2 H2B 0.9800
C2 H2C 0.9800
C3 N7 1.453(13)
C3 C4 1.518(14)
C3 H3 1.0000
C4 C5 1.510(14)
C4 H4A 0.9900
C4 H4B 0.9900
C5 C6 1.516(18)
C5 H5A 0.9900
C5 H5B 0.9900
C6 H6A 0.9800
C6 H6B 0.9800
C6 H6C 0.9800
N7 C8 1.305(14)
N7 H7 0.8800
C8 O9 1.249(14)
C8 N10 1.430(13)
N10 O12 1.369(12)
N10 C11 1.434(17)
C11 H11A 0.9800
C11 H11B 0.9800
C11 H11C 0.9800
O12 C13 1.415(14)
C13 H13A 0.9800
C13 H13B 0.9800
C13 H13C 0.9800
Si2 O1 1.643(9)
Si2 C21 1.828(13)
Si2 C22 1.841(15)
Si2 C23 1.875(10)
C21 H21A 0.9800
C21 H21B 0.9800
C21 H21C 0.9800
C22 H22A 0.9800
C22 H22B 0.9800
C22 H22C 0.9800
C23 N27 1.481(12)
C23 C24 1.525(15)
C23 H23 1.0000
C24 C25 1.534(15)
C24 H24A 0.9900
C24 H24B 0.9900
C25 C26 1.504(19)
C25 H25A 0.9900
C25 H25B 0.9900
C26 H26A 0.9800
C26 H26B 0.9800
C26 H26C 0.9800
N27 C28 1.344(15)
N27 H27 0.8800
C28 O29 1.253(14)
C28 N30 1.406(14)
N30 O32 1.376(13)
N30 C31 1.472(15)
C31 H31A 0.9800
C31 H31B 0.9800
C31 H31C 0.9800
O32 C33 1.441(17)
C33 H33A 0.9800
C33 H33B 0.9800
C33 H33C 0.9800

loop_
_geom_torsion_atom_site_label_1
_geom_torsion_atom_site_label_2
_geom_torsion_atom_site_label_3
_geom_torsion_atom_site_label_4
_geom_torsion
N7 C3 C4 C5 -57.2(12)
Si1 C3 C4 C5 169.0(7)
C3 C4 C5 C6 -179.5(9)
C4 C3 N7 C8 -71.9(13)
Si1 C3 N7 C8 61.8(12)
C3 N7 C8 O9 -6.6(17)
C3 N7 C8 N10 173.2(9)
O9 C8 N10 O12 -162.7(8)
N7 C8 N10 O12 17.5(13)
O9 C8 N10 C11 -31.5(14)
N7 C8 N10 C11 148.6(11)
C8 N10 O12 C13 -115.4(11)
C11 N10 O12 C13 109.7(12)
C2 Si1 O1 Si2 19.9(16)
C1 Si1 O1 Si2 141.7(13)
C3 Si1 O1 Si2 -97.2(14)
C21 Si2 O1 Si1 155.7(13)
C22 Si2 O1 Si1 33.5(16)
C23 Si2 O1 Si1 -84.6(14)
O1 Si2 C23 N27 155.8(6)
C21 Si2 C23 N27 -88.6(8)
C22 Si2 C23 N27 38.0(9)
O1 Si2 C23 C24 -75.0(8)
C21 Si2 C23 C24 40.6(9)
C22 Si2 C23 C24 167.2(9)
N27 C23 C24 C25 -60.2(11)
Si2 C23 C24 C25 169.2(8)
C23 C24 C25 C26 179.0(11)
C24 C23 N27 C28 118.5(9)
Si2 C23 N27 C28 -109.5(9)
C23 N27 C28 O29 1.4(16)
C23 N27 C28 N30 -168.3(9)
O29 C28 N30 O32 160.0(10)
N27 C28 N30 O32 -29.3(13)
O29 C28 N30 C31 33.9(16)
N27 C28 N30 C31 -155.4(11)
C28 N30 O32 C33 122.1(12)
C31 N30 O32 C33 -106.9(14)
